data_1557128
loop_
_publ_author_name
'Cole, Charles J. F.'
'Fuentes, Lilia'
'Snyder, Scott A.'

_publ_section_title
;
 Asymmetric pyrone Diels--Alder reactions enabled by dienamine catalysis
;
_journal_issue 8
_journal_name_full 'Chemical Science'
_journal_page_first 2175
_journal_page_last 2180
_journal_paper_doi 10.1039/C9SC05738B
_journal_volume 11
_journal_year 2020
_chemical_formula_moiety 'C27 H29 N O8'
_chemical_formula_sum 'C27 H29 N O8'
_chemical_formula_weight 495.51
_space_group_crystal_system monoclinic
_space_group_IT_number 4
_space_group_name_Hall 'P 2yb'
_space_group_name_H-M_alt 'P 1 21 1'
_atom_sites_solution_hydrogens geom
_atom_sites_solution_primary dual
_atom_sites_solution_secondary difmap
_audit_creation_date 2019-02-20
_audit_creation_method
;
Olex2 1.2
(compiled 2018.05.29 svn.r3508 for OlexSys, GUI svn.r5506)
;
_audit_update_record
;
2019-11-11 deposited with the CCDC.	2020-01-22 downloaded from the CCDC.
;
_cell_angle_alpha 90
_cell_angle_beta 97.827(2)
_cell_angle_gamma 90
_cell_formula_units_Z 2
_cell_length_a 10.1038(7)
_cell_length_b 12.0566(9)
_cell_length_c 10.4153(7)
_cell_measurement_reflns_used 9982
_cell_measurement_temperature 100(2)
_cell_measurement_theta_max 24.47
_cell_measurement_theta_min 2.60
_cell_volume 1256.95(15)
_computing_cell_refinement 'SAINT V.8.35A (Bruker AXS Inc., 2013)'
_computing_data_collection 'APEX3 v.2015.9-0 (Bruker AXS Inc., 2015)'
_computing_data_reduction 'SAINT V.8.35A (Bruker AXS Inc., 2013)'
_computing_molecular_graphics
;
OLEX2: a complete structure solution, refinement and analysis program 
Dolomanov et al., 2009

Mercury: visualization and analysis of crystal structures
Macrae, et al., 2006

O. V. Dolomanov, L. J. Bourhis, R. J. Gildea, J. A. K. Howard and H. Puschmann.
J. Appl. Cryst. (2009). 42, 339-341;

C. F. Macrae, P. R. Edgington, P. McCabe, E. Pidcock, G. P. Shields, R. Taylor,
M. Towler and J. van de Streek, J. Appl. Cryst. (2006). 39, 453-457.
;
_computing_publication_material
;
 APEX3 v.2015.5-2 (Bruker AXS Inc., 2015)
 OLEX2 (Dolomanov et al., 2009)
;
_computing_structure_refinement 'XL-2018/3 (Sheldrick, 2015b)'
_computing_structure_solution 'XT 2018/2 (Sheldrick, 2015a)'
_diffrn_ambient_temperature 100(2)
_diffrn_detector 'Bruker PHOTON 100'
_diffrn_detector_area_resol_mean 10.4167
_diffrn_detector_type CMOS
_diffrn_measured_fraction_theta_full 0.997
_diffrn_measured_fraction_theta_max 0.996
_diffrn_measurement_device_type 'Bruker D8 Venture'
_diffrn_measurement_method '\f and \w scans'
_diffrn_radiation_monochromator mirrors
_diffrn_radiation_type MoK\a
_diffrn_radiation_wavelength 0.71073
_diffrn_reflns_av_R_equivalents 0.0531
_diffrn_reflns_av_unetI/netI 0.0377
_diffrn_reflns_Laue_measured_fraction_full 0.997
_diffrn_reflns_Laue_measured_fraction_max 0.996
_diffrn_reflns_limit_h_max 12
_diffrn_reflns_limit_h_min -12
_diffrn_reflns_limit_k_max 14
_diffrn_reflns_limit_k_min -14
_diffrn_reflns_limit_l_max 12
_diffrn_reflns_limit_l_min -12
_diffrn_reflns_number 30674
_diffrn_reflns_point_group_measured_fraction_full 0.987
_diffrn_reflns_point_group_measured_fraction_max 0.987
_diffrn_reflns_theta_full 25.086
_diffrn_reflns_theta_max 25.086
_diffrn_reflns_theta_min 2.598
_diffrn_source 'micro-focus X-ray tube'
_diffrn_source_type 'INCOATEC ImuS'
_diffrn_standards_number 0
_exptl_absorpt_coefficient_mu 0.097
_exptl_absorpt_correction_T_max 0.7452
_exptl_absorpt_correction_T_min 0.6293
_exptl_absorpt_correction_type multi-scan
_exptl_absorpt_process_details
;
SADABS-2016/2 (Bruker,2016/2) was used for absorption correction. 
wR2(int) was 0.1292 before and 0.0627 after correction. 
The Ratio of minimum to maximum transmission is 0.8445. 
;
_exptl_crystal_colour colourless
_exptl_crystal_colour_primary colourless
_exptl_crystal_density_diffrn 1.309
_exptl_crystal_description block
_exptl_crystal_F_000 524
_exptl_crystal_size_max 0.45
_exptl_crystal_size_mid 0.31
_exptl_crystal_size_min 0.052
_refine_diff_density_max 0.165
_refine_diff_density_min -0.143
_refine_diff_density_rms 0.033
_refine_ls_abs_structure_details
;
 Flack x determined using 1368 quotients [(I+)-(I-)]/[(I+)+(I-)]
 (Parsons, Flack and Wagner, Acta Cryst. B69 (2013) 249-259).
;
_refine_ls_extinction_method none
_refine_ls_goodness_of_fit_ref 1.059
_refine_ls_hydrogen_treatment constr
_refine_ls_matrix_type full
_refine_ls_number_parameters 330
_refine_ls_number_reflns 4414
_refine_ls_number_restraints 1
_refine_ls_restrained_S_all 1.059
_refine_ls_R_factor_all 0.0651
_refine_ls_R_factor_gt 0.0431
_refine_ls_shift/su_max 0.000
_refine_ls_shift/su_mean 0.000
_refine_ls_structure_factor_coef Fsqd
_refine_ls_weighting_details 'w=1/[\s^2^(Fo^2^)+(0.0381P)^2^+0.2981P] where P=(Fo^2^+2Fc^2^)/3'
_refine_ls_weighting_scheme calc
_refine_ls_wR_factor_gt 0.0848
_refine_ls_wR_factor_ref 0.0916
_reflns_Friedel_coverage 0.882
_reflns_Friedel_fraction_full 0.976
_reflns_Friedel_fraction_max 0.976
_reflns_number_gt 3518
_reflns_number_total 4414
_reflns_threshold_expression 'I > 2\s(I)'
_cod_data_source_file c9sc05738b2.cif
_cod_data_source_block 0737_cole
_cod_depositor_comments
;Adding full bibliography for 1557123--1557130.cif.

 Adding full bibliography for 1557123--1557130.cif.
;
_cod_database_code 1557128
_shelx_shelxl_version_number 2018/3
_shelx_space_group_comment
;
The symmetry employed for this shelxl refinement is uniquely defined
by the following loop, which should always be used as a source of
symmetry information in preference to the above space-group names.
They are only intended as comments.
;
_shelx_estimated_absorpt_t_max 0.995
_shelx_estimated_absorpt_t_min 0.958
_olex2_refinement_description
;
1. Fixed Uiso
 At 1.2 times of:
  All C(H) groups, All C(H,H) groups
 At 1.5 times of:
  All C(H,H,H) groups
2.a Ternary CH refined with riding coordinates:
 C21(H21), C23(H23)
2.b Secondary CH2 refined with riding coordinates:
 C18(H18A,H18B), C20(H20A,H20B)
2.c Aromatic/amide H refined with riding coordinates:
 C6(H6), C9(H9), C10(H10), C11(H11), C12(H12), C16(H16), C17(H17), C24(H24)
2.d Idealised Me refined as rotating group:
 C1(H1A,H1B,H1C), C2(H2A,H2B,H2C), C3(H3A,H3B,H3C), C14(H14A,H14B,H14C),
 C27(H27A,H27B,H27C)
;
_olex2_submission_special_instructions 'No special instructions were received'

loop_
_space_group_symop_operation_xyz
'x, y, z'
'-x, y+1/2, -z'

loop_
_atom_site_label
_atom_site_type_symbol
_atom_site_fract_x
_atom_site_fract_y
_atom_site_fract_z
_atom_site_U_iso_or_equiv
_atom_site_adp_type
_atom_site_occupancy
_atom_site_site_symmetry_order
_atom_site_calc_flag
_atom_site_refinement_flags_posn
O1 O 0.5807(3) 0.1093(3) 0.2178(3) 0.0647(8) Uani 1 1 d .
O2 O 0.5832(2) 0.2743(3) 0.1198(2) 0.0533(7) Uani 1 1 d .
O3 O 0.1873(3) 0.5798(3) 0.1142(3) 0.0655(9) Uani 1 1 d .
O4 O 0.0691(2) 0.6030(3) 0.2778(2) 0.0534(7) Uani 1 1 d .
O5 O 0.0660(2) 0.7751(3) 0.6074(3) 0.0648(8) Uani 1 1 d .
O6 O 0.2740(2) 0.8346(2) 0.5918(2) 0.0488(7) Uani 1 1 d .
O7 O 0.7578(2) 0.5218(2) 0.6325(2) 0.0441(7) Uani 1 1 d .
O8 O 0.7445(2) 0.4059(2) 0.8023(2) 0.0457(7) Uani 1 1 d .
N1 N 0.5695(2) 0.4205(2) 0.6465(2) 0.0346(7) Uani 1 1 d .
C1 C 0.8710(5) 0.5597(5) 0.9115(5) 0.0871(18) Uani 1 1 d .
H1A H 0.861252 0.603949 0.831909 0.131 Uiso 1 1 calc GR
H1B H 0.954148 0.580196 0.966175 0.131 Uiso 1 1 calc GR
H1C H 0.795071 0.573766 0.958601 0.131 Uiso 1 1 calc GR
C2 C 0.8799(4) 0.3635(5) 0.9955(4) 0.0802(18) Uani 1 1 d .
H2A H 0.803745 0.379556 1.041561 0.120 Uiso 1 1 calc GR
H2B H 0.963296 0.376295 1.053553 0.120 Uiso 1 1 calc GR
H2C H 0.875891 0.285984 0.967015 0.120 Uiso 1 1 calc GR
C3 C 0.9861(3) 0.4108(4) 0.8019(4) 0.0570(12) Uani 1 1 d .
H3A H 0.976038 0.333901 0.771695 0.086 Uiso 1 1 calc GR
H3B H 1.072100 0.419356 0.857190 0.086 Uiso 1 1 calc GR
H3C H 0.982953 0.460555 0.727116 0.086 Uiso 1 1 calc GR
C4 C 0.8749(3) 0.4393(4) 0.8779(3) 0.0497(11) Uani 1 1 d .
C5 C 0.6999(3) 0.4557(3) 0.6916(3) 0.0379(9) Uani 1 1 d .
C6 C 0.4985(3) 0.4669(3) 0.5348(3) 0.0368(9) Uani 1 1 d .
H6 H 0.533612 0.519699 0.480782 0.044 Uiso 1 1 calc R
C7 C 0.3732(3) 0.4260(3) 0.5146(3) 0.0343(8) Uani 1 1 d .
C8 C 0.3622(3) 0.3460(3) 0.6166(3) 0.0350(8) Uani 1 1 d .
C9 C 0.2587(3) 0.2778(3) 0.6458(3) 0.0421(9) Uani 1 1 d .
H9 H 0.175921 0.275927 0.590233 0.051 Uiso 1 1 calc R
C10 C 0.2776(3) 0.2134(4) 0.7555(3) 0.0457(10) Uani 1 1 d .
H10 H 0.206895 0.167788 0.776275 0.055 Uiso 1 1 calc R
C11 C 0.3988(3) 0.2141(4) 0.8366(4) 0.0454(10) Uani 1 1 d .
H11 H 0.409447 0.168450 0.911631 0.055 Uiso 1 1 calc R
C12 C 0.5054(3) 0.2803(3) 0.8103(3) 0.0417(9) Uani 1 1 d .
H12 H 0.588163 0.280600 0.865879 0.050 Uiso 1 1 calc R
C13 C 0.4853(3) 0.3455(3) 0.6998(3) 0.0361(8) Uani 1 1 d .
C14 C 0.6889(5) 0.0745(5) 0.1511(5) 0.0763(15) Uani 1 1 d .
H14A H 0.663399 0.083670 0.057550 0.114 Uiso 1 1 calc GR
H14B H 0.709279 -0.003677 0.170576 0.114 Uiso 1 1 calc GR
H14C H 0.768025 0.119767 0.179781 0.114 Uiso 1 1 calc GR
C15 C 0.5352(4) 0.2122(4) 0.1915(4) 0.0460(10) Uani 1 1 d .
C16 C 0.4237(4) 0.2374(4) 0.2642(4) 0.0482(10) Uani 1 1 d .
H16 H 0.403266 0.186999 0.328813 0.058 Uiso 1 1 calc R
C17 C 0.3514(3) 0.3283(4) 0.2417(3) 0.0469(10) Uani 1 1 d .
H17 H 0.374070 0.378582 0.177915 0.056 Uiso 1 1 calc R
C18 C 0.2356(3) 0.3566(4) 0.3112(3) 0.0456(10) Uani 1 1 d .
H18A H 0.212127 0.290534 0.359938 0.055 Uiso 1 1 calc R
H18B H 0.157614 0.374830 0.246456 0.055 Uiso 1 1 calc R
C19 C 0.2632(3) 0.4557(3) 0.4071(3) 0.0395(9) Uani 1 1 d .
C20 C 0.1315(3) 0.4847(3) 0.4625(3) 0.0424(9) Uani 1 1 d .
H20A H 0.060890 0.430664 0.430305 0.051 Uiso 1 1 calc R
H20B H 0.146561 0.480623 0.558272 0.051 Uiso 1 1 calc R
C21 C 0.0872(3) 0.6011(4) 0.4198(3) 0.0463(10) Uani 1 1 d .
H21 H 0.001777 0.620470 0.452921 0.056 Uiso 1 1 calc R
C22 C 0.1845(4) 0.5833(4) 0.2289(4) 0.0534(11) Uani 1 1 d .
C23 C 0.3014(3) 0.5625(3) 0.3343(3) 0.0425(10) Uani 1 1 d .
H23 H 0.386630 0.551917 0.296938 0.051 Uiso 1 1 calc R
C24 C 0.3101(3) 0.6594(3) 0.4249(3) 0.0419(9) Uani 1 1 d .
H24 H 0.389380 0.701229 0.448091 0.050 Uiso 1 1 calc R
C25 C 0.1947(3) 0.6813(3) 0.4700(4) 0.0430(10) Uani 1 1 d .
C26 C 0.1702(3) 0.7670(4) 0.5629(4) 0.0471(10) Uani 1 1 d .
C27 C 0.2539(4) 0.9297(4) 0.6730(4) 0.0535(11) Uani 1 1 d .
H27A H 0.215341 0.990983 0.618503 0.080 Uiso 1 1 calc GR
H27B H 0.339920 0.952824 0.720536 0.080 Uiso 1 1 calc GR
H27C H 0.192992 0.909281 0.734725 0.080 Uiso 1 1 calc GR

loop_
_atom_site_aniso_label
_atom_site_aniso_U_11
_atom_site_aniso_U_22
_atom_site_aniso_U_33
_atom_site_aniso_U_23
_atom_site_aniso_U_13
_atom_site_aniso_U_12
O1 0.0640(18) 0.079(2) 0.0585(18) 0.0104(17) 0.0338(15) 0.0075(18)
O2 0.0456(15) 0.079(2) 0.0366(14) 0.0018(15) 0.0096(12) -0.0148(14)
O3 0.0457(16) 0.115(3) 0.0331(16) 0.0193(16) -0.0031(12) -0.0106(16)
O4 0.0258(12) 0.087(2) 0.0446(14) 0.0182(14) -0.0045(11) -0.0020(13)
O5 0.0328(14) 0.080(2) 0.085(2) 0.0066(18) 0.0218(14) 0.0061(14)
O6 0.0330(13) 0.0665(19) 0.0475(15) 0.0047(14) 0.0076(11) 0.0007(13)
O7 0.0250(12) 0.0647(19) 0.0399(14) -0.0014(14) -0.0051(11) -0.0063(12)
O8 0.0202(11) 0.088(2) 0.0273(12) -0.0002(13) -0.0037(9) -0.0072(12)
N1 0.0203(13) 0.056(2) 0.0260(14) -0.0039(14) -0.0007(11) -0.0013(13)
C1 0.057(3) 0.107(5) 0.084(4) -0.042(3) -0.038(3) 0.013(3)
C2 0.035(2) 0.160(6) 0.040(2) 0.018(3) -0.0113(18) -0.022(3)
C3 0.0220(17) 0.094(3) 0.054(2) 0.006(2) 0.0012(16) 0.000(2)
C4 0.0198(16) 0.090(3) 0.036(2) -0.009(2) -0.0073(14) -0.0017(18)
C5 0.0216(17) 0.059(2) 0.033(2) -0.0082(19) 0.0030(15) 0.0020(17)
C6 0.0248(16) 0.057(3) 0.0282(18) -0.0004(17) 0.0023(14) 0.0001(16)
C7 0.0214(16) 0.052(2) 0.0286(17) -0.0026(17) 0.0020(13) 0.0004(16)
C8 0.0226(16) 0.053(2) 0.0288(17) -0.0033(17) 0.0030(13) 0.0025(16)
C9 0.0266(18) 0.062(3) 0.037(2) -0.001(2) 0.0011(15) -0.0010(18)
C10 0.0299(18) 0.066(3) 0.042(2) 0.005(2) 0.0071(16) -0.0046(18)
C11 0.0331(19) 0.068(3) 0.036(2) 0.007(2) 0.0050(16) 0.0045(19)
C12 0.0259(17) 0.068(3) 0.0293(18) -0.0012(19) -0.0029(14) 0.0040(17)
C13 0.0221(16) 0.058(2) 0.0285(17) -0.0051(18) 0.0047(13) 0.0010(16)
C14 0.071(3) 0.092(4) 0.074(3) 0.014(3) 0.039(3) 0.011(3)
C15 0.042(2) 0.065(3) 0.030(2) 0.003(2) 0.0011(17) -0.013(2)
C16 0.039(2) 0.073(3) 0.033(2) -0.001(2) 0.0073(16) -0.012(2)
C17 0.0324(19) 0.075(3) 0.0319(19) 0.005(2) -0.0020(15) -0.016(2)
C18 0.0233(17) 0.079(3) 0.0329(19) 0.003(2) -0.0037(14) -0.0087(18)
C19 0.0198(15) 0.066(3) 0.0317(18) 0.0088(19) -0.0008(13) -0.0025(16)
C20 0.0195(16) 0.065(3) 0.042(2) 0.0101(19) 0.0014(15) -0.0034(17)
C21 0.0207(16) 0.074(3) 0.044(2) 0.013(2) 0.0048(15) 0.0027(18)
C22 0.033(2) 0.081(3) 0.043(2) 0.016(2) -0.0034(17) -0.007(2)
C23 0.0210(17) 0.071(3) 0.0339(19) 0.0069(19) -0.0011(15) -0.0023(16)
C24 0.0266(18) 0.064(3) 0.0343(19) 0.013(2) 0.0001(15) -0.0017(17)
C25 0.0220(17) 0.061(3) 0.045(2) 0.016(2) 0.0008(16) 0.0044(17)
C26 0.028(2) 0.064(3) 0.048(2) 0.017(2) 0.0044(17) 0.0062(19)
C27 0.041(2) 0.071(3) 0.050(2) 0.005(2) 0.0091(17) 0.006(2)

loop_
_atom_type_symbol
_atom_type_description
_atom_type_scat_dispersion_real
_atom_type_scat_dispersion_imag
_atom_type_scat_source
C C 0.0033 0.0016 'International Tables Vol C Tables 4.2.6.8 and 6.1.1.4'
H H 0.0000 0.0000 'International Tables Vol C Tables 4.2.6.8 and 6.1.1.4'
N N 0.0061 0.0033 'International Tables Vol C Tables 4.2.6.8 and 6.1.1.4'
O O 0.0106 0.0060 'International Tables Vol C Tables 4.2.6.8 and 6.1.1.4'

loop_
_geom_angle_atom_site_label_1
_geom_angle_atom_site_label_2
_geom_angle_atom_site_label_3
_geom_angle
C15 O1 C14 115.8(3)
C22 O4 C21 112.4(3)
C26 O6 C27 116.5(3)
C5 O8 C4 120.5(3)
C5 N1 C13 130.8(3)
C6 N1 C5 120.7(3)
C6 N1 C13 108.4(2)
H1A C1 H1B 109.5
H1A C1 H1C 109.5
H1B C1 H1C 109.5
C4 C1 H1A 109.5
C4 C1 H1B 109.5
C4 C1 H1C 109.5
H2A C2 H2B 109.5
H2A C2 H2C 109.5
H2B C2 H2C 109.5
C4 C2 H2A 109.5
C4 C2 H2B 109.5
C4 C2 H2C 109.5
H3A C3 H3B 109.5
H3A C3 H3C 109.5
H3B C3 H3C 109.5
C4 C3 H3A 109.5
C4 C3 H3B 109.5
C4 C3 H3C 109.5
O8 C4 C2 101.1(3)
O8 C4 C3 109.3(3)
C1 C4 O8 109.6(3)
C1 C4 C2 113.1(4)
C1 C4 C3 113.1(4)
C3 C4 C2 110.0(4)
O7 C5 O8 127.8(3)
O7 C5 N1 121.9(3)
O8 C5 N1 110.3(3)
N1 C6 H6 124.8
C7 C6 N1 110.4(3)
C7 C6 H6 124.8
C6 C7 C8 107.0(3)
C6 C7 C19 127.6(3)
C8 C7 C19 125.4(3)
C9 C8 C7 133.3(3)
C9 C8 C13 119.1(3)
C13 C8 C7 107.6(3)
C8 C9 H9 120.3
C10 C9 C8 119.4(3)
C10 C9 H9 120.3
C9 C10 H10 119.5
C9 C10 C11 120.9(3)
C11 C10 H10 119.5
C10 C11 H11 119.2
C10 C11 C12 121.5(3)
C12 C11 H11 119.2
C11 C12 H12 121.4
C13 C12 C11 117.2(3)
C13 C12 H12 121.4
N1 C13 C8 106.5(3)
C12 C13 N1 131.7(3)
C12 C13 C8 121.9(3)
O1 C14 H14A 109.5
O1 C14 H14B 109.5
O1 C14 H14C 109.5
H14A C14 H14B 109.5
H14A C14 H14C 109.5
H14B C14 H14C 109.5
O1 C15 C16 110.6(4)
O2 C15 O1 123.1(4)
O2 C15 C16 126.3(4)
C15 C16 H16 119.2
C17 C16 C15 121.6(4)
C17 C16 H16 119.2
C16 C17 H17 118.2
C16 C17 C18 123.6(4)
C18 C17 H17 118.2
C17 C18 H18A 108.8
C17 C18 H18B 108.8
C17 C18 C19 113.6(3)
H18A C18 H18B 107.7
C19 C18 H18A 108.8
C19 C18 H18B 108.8
C7 C19 C18 110.1(3)
C7 C19 C20 111.0(2)
C7 C19 C23 110.4(3)
C18 C19 C20 108.7(3)
C18 C19 C23 110.7(3)
C20 C19 C23 105.8(3)
C19 C20 H20A 109.8
C19 C20 H20B 109.8
H20A C20 H20B 108.3
C21 C20 C19 109.3(3)
C21 C20 H20A 109.8
C21 C20 H20B 109.8
O4 C21 C20 107.5(3)
O4 C21 H21 110.4
O4 C21 C25 109.1(3)
C20 C21 H21 110.4
C25 C21 C20 108.9(3)
C25 C21 H21 110.4
O3 C22 O4 121.3(4)
O3 C22 C23 126.3(4)
O4 C22 C23 112.4(3)
C19 C23 H23 111.4
C22 C23 C19 105.5(3)
C22 C23 H23 111.4
C24 C23 C19 109.5(3)
C24 C23 C22 107.4(3)
C24 C23 H23 111.4
C23 C24 H24 123.3
C25 C24 C23 113.3(3)
C25 C24 H24 123.3
C24 C25 C21 112.0(4)
C24 C25 C26 127.3(3)
C26 C25 C21 120.6(3)
O5 C26 O6 124.4(4)
O5 C26 C25 123.0(4)
O6 C26 C25 112.6(3)
O6 C27 H27A 109.5
O6 C27 H27B 109.5
O6 C27 H27C 109.5
H27A C27 H27B 109.5
H27A C27 H27C 109.5
H27B C27 H27C 109.5

loop_
_geom_bond_atom_site_label_1
_geom_bond_atom_site_label_2
_geom_bond_distance
O1 C14 1.435(5)
O1 C15 1.339(5)
O2 C15 1.205(4)
O3 C22 1.199(5)
O4 C21 1.465(4)
O4 C22 1.356(5)
O5 C26 1.211(4)
O6 C26 1.330(5)
O6 C27 1.455(5)
O7 C5 1.205(4)
O8 C4 1.496(4)
O8 C5 1.324(4)
N1 C5 1.403(4)
N1 C6 1.397(4)
N1 C13 1.406(4)
C1 H1A 0.9800
C1 H1B 0.9800
C1 H1C 0.9800
C1 C4 1.495(7)
C2 H2A 0.9800
C2 H2B 0.9800
C2 H2C 0.9800
C2 C4 1.523(6)
C3 H3A 0.9800
C3 H3B 0.9800
C3 H3C 0.9800
C3 C4 1.500(5)
C6 H6 0.9500
C6 C7 1.348(4)
C7 C8 1.450(5)
C7 C19 1.509(5)
C8 C9 1.397(5)
C8 C13 1.415(4)
C9 H9 0.9500
C9 C10 1.373(5)
C10 H10 0.9500
C10 C11 1.390(5)
C11 H11 0.9500
C11 C12 1.397(5)
C12 H12 0.9500
C12 C13 1.386(5)
C14 H14A 0.9800
C14 H14B 0.9800
C14 H14C 0.9800
C15 C16 1.472(5)
C16 H16 0.9500
C16 C17 1.321(6)
C17 H17 0.9500
C17 C18 1.496(5)
C18 H18A 0.9900
C18 H18B 0.9900
C18 C19 1.558(6)
C19 C20 1.561(4)
C19 C23 1.569(5)
C20 H20A 0.9900
C20 H20B 0.9900
C20 C21 1.520(6)
C21 H21 1.0000
C21 C25 1.494(5)
C22 C23 1.520(5)
C23 H23 1.0000
C23 C24 1.497(5)
C24 H24 0.9500
C24 C25 1.341(5)
C25 C26 1.460(6)
C27 H27A 0.9800
C27 H27B 0.9800
C27 H27C 0.9800
